data_2229470
loop_
_publ_author_name
'Yao, Xing-Jun'
'Yuan, Qian'

_publ_section_title
;
 2-(4-Chloroanilino)-1-phenylethanone
;
_journal_coeditor_code NG5121
_journal_issue 3
_journal_name_full 'Acta Crystallographica Section E'
_journal_page_first o710
_journal_paper_doi 10.1107/S1600536811006404
_journal_volume 67
_journal_year 2011
_chemical_formula_iupac 'C14 H12 Cl N O'
_chemical_formula_moiety 'C14 H12 Cl N O'
_chemical_formula_sum 'C14 H12 Cl N O'
_chemical_formula_weight 245.70
_chemical_name_systematic
;
2-(4-Chloroanilino)-1-phenylethanone
;
_space_group_IT_number 2
_symmetry_cell_setting triclinic
_symmetry_space_group_name_Hall '-P 1'
_symmetry_space_group_name_H-M 'P -1'
_atom_sites_solution_hydrogens geom
_atom_sites_solution_primary direct
_atom_sites_solution_secondary difmap
_cell_angle_alpha 98.588(2)
_cell_angle_beta 91.0950(10)
_cell_angle_gamma 97.5900(10)
_cell_formula_units_Z 2
_cell_length_a 5.6500(5)
_cell_length_b 7.3921(8)
_cell_length_c 13.9769(14)
_cell_measurement_reflns_used 945
_cell_measurement_temperature 298(2)
_cell_measurement_theta_max 24.38
_cell_measurement_theta_min 2.81
_cell_volume 571.70(10)
_computing_cell_refinement 'SAINT (Bruker, 2005)'
_computing_data_collection 'APEX2 (Bruker, 2005)'
_computing_data_reduction 'SAINT (Bruker, 2005)'
_computing_molecular_graphics 'SHELXTL (Sheldrick, 2008)'
_computing_publication_material 'SHELXTL (Sheldrick, 2008)'
_computing_structure_refinement 'SHELXTL (Sheldrick, 2008)'
_computing_structure_solution 'SHELXTL (Sheldrick, 2008)'
_diffrn_ambient_temperature 298(2)
_diffrn_measured_fraction_theta_full 0.975
_diffrn_measured_fraction_theta_max 0.975
_diffrn_measurement_device_type 'Bruker SMART APEX'
_diffrn_measurement_method '\f and \w'
_diffrn_radiation_monochromator graphite
_diffrn_radiation_source 'fine-focus sealed tube'
_diffrn_radiation_type MoK\a
_diffrn_radiation_wavelength 0.71073
_diffrn_reflns_av_R_equivalents 0.0320
_diffrn_reflns_av_sigmaI/netI 0.0651
_diffrn_reflns_limit_h_max 6
_diffrn_reflns_limit_h_min -6
_diffrn_reflns_limit_k_max 8
_diffrn_reflns_limit_k_min -7
_diffrn_reflns_limit_l_max 16
_diffrn_reflns_limit_l_min -13
_diffrn_reflns_number 2924
_diffrn_reflns_theta_full 25.05
_diffrn_reflns_theta_max 25.05
_diffrn_reflns_theta_min 2.81
_exptl_absorpt_coefficient_mu 0.314
_exptl_absorpt_correction_T_max 0.9692
_exptl_absorpt_correction_T_min 0.9544
_exptl_absorpt_correction_type multi-scan
_exptl_absorpt_process_details '(SADABS; Bruker, 2005)'
_exptl_crystal_colour brown
_exptl_crystal_density_diffrn 1.427
_exptl_crystal_density_method 'not measured'
_exptl_crystal_description block
_exptl_crystal_F_000 256
_exptl_crystal_size_max 0.15
_exptl_crystal_size_mid 0.12
_exptl_crystal_size_min 0.10
_refine_diff_density_max 0.440
_refine_diff_density_min -0.355
_refine_ls_extinction_method none
_refine_ls_goodness_of_fit_ref 1.027
_refine_ls_hydrogen_treatment constr
_refine_ls_matrix_type full
_refine_ls_number_parameters 154
_refine_ls_number_reflns 1971
_refine_ls_number_restraints 0
_refine_ls_restrained_S_all 1.038
_refine_ls_R_factor_all 0.0980
_refine_ls_R_factor_gt 0.0608
_refine_ls_shift/su_max 0.000
_refine_ls_shift/su_mean 0.000
_refine_ls_structure_factor_coef Fsqd
_refine_ls_weighting_details 'calc w=1/[\s^2^(Fo^2^)+(0.1000P)^2^+0.0005P] where P=(Fo^2^+2Fc^2^)/3'
_refine_ls_weighting_scheme calc
_refine_ls_wR_factor_gt 0.1478
_refine_ls_wR_factor_ref 0.1776
_reflns_number_gt 1238
_reflns_number_total 1971
_reflns_threshold_expression I>2sigma(I)
_cod_data_source_file ng5121.cif
_cod_data_source_block I
_cod_database_code 2229470
_cod_database_fobs_code 2229470

loop_
_symmetry_equiv_pos_as_xyz
'x, y, z'
'-x, -y, -z'

loop_
_atom_site_type_symbol
_atom_site_label
_atom_site_fract_x
_atom_site_fract_y
_atom_site_fract_z
_atom_site_U_iso_or_equiv
_atom_site_adp_type
_atom_site_calc_flag
_atom_site_refinement_flags
_atom_site_occupancy
_atom_site_disorder_assembly
_atom_site_disorder_group
Cl Cl1 -0.43122(17) 0.65041(13) 0.83483(7) 0.0650(4) Uani d . 1 . .
N N1 0.1395(5) 0.7998(4) 0.5053(2) 0.0506(8) Uani d . 1 . .
H H1 0.2852 0.8498 0.5179 0.061 Uiso calc R 1 . .
O O1 0.4464(4) 0.8715(3) 0.37523(18) 0.0598(7) Uani d . 1 . .
C C1 0.0566(6) 0.7594(4) 0.4079(2) 0.0413(8) Uani d . 1 . .
H H1A -0.0764 0.8266 0.3988 0.050 Uiso calc R 1 . .
H H1B -0.0005 0.6285 0.3920 0.050 Uiso calc R 1 . .
C C2 0.2487(6) 0.8107(4) 0.3420(2) 0.0415(8) Uani d . 1 . .
C C3 0.1916(5) 0.7858(4) 0.2383(2) 0.0405(8) Uani d D 1 . .
C C4 -0.0282(6) 0.7083(4) 0.1998(2) 0.0533(9) Uani d D 1 . .
H H4 -0.1467 0.6676 0.2399 0.064 Uiso calc R 1 . .
C C5 -0.0752(7) 0.6900(5) 0.1028(3) 0.0706(12) Uani d D 1 . .
H H5 -0.2255 0.6365 0.0769 0.085 Uiso calc R 1 . .
C C6 0.0965(8) 0.7495(5) 0.0435(3) 0.0737(12) Uani d D 1 . .
H H6 0.0634 0.7377 -0.0228 0.088 Uiso calc R 1 . .
C C7 0.3167(8) 0.8265(5) 0.0813(3) 0.0700(12) Uani d D 1 . .
H H7 0.4348 0.8671 0.0410 0.084 Uiso calc R 1 . .
C C8 0.3635(6) 0.8438(4) 0.1780(2) 0.0536(10) Uani d D 1 . .
H H8 0.5146 0.8959 0.2036 0.064 Uiso calc R 1 . .
C C9 0.0012(5) 0.7637(4) 0.5807(2) 0.0363(7) Uani d . 1 . .
C C10 0.0950(6) 0.8121(4) 0.6740(2) 0.0424(8) Uani d . 1 . .
H H10 0.2520 0.8695 0.6842 0.051 Uiso calc R 1 . .
C C11 -0.0353(6) 0.7783(4) 0.7514(2) 0.0446(8) Uani d . 1 . .
H H11 0.0313 0.8129 0.8139 0.054 Uiso calc R 1 . .
C C12 -0.2643(6) 0.6932(4) 0.7368(2) 0.0412(8) Uani d . 1 . .
C C13 -0.3618(6) 0.6439(4) 0.6462(3) 0.0449(8) Uani d . 1 . .
H H13 -0.5185 0.5854 0.6369 0.054 Uiso calc R 1 . .
C C14 -0.2313(6) 0.6795(4) 0.5679(2) 0.0445(8) Uani d . 1 . .
H H14 -0.3004 0.6466 0.5057 0.053 Uiso calc R 1 . .

loop_
_atom_site_aniso_label
_atom_site_aniso_U_11
_atom_site_aniso_U_22
_atom_site_aniso_U_33
_atom_site_aniso_U_12
_atom_site_aniso_U_13
_atom_site_aniso_U_23
Cl1 0.0711(7) 0.0651(7) 0.0599(7) 0.0021(5) 0.0184(5) 0.0176(5)
N1 0.0441(17) 0.0607(19) 0.0426(18) -0.0048(14) 0.0015(13) 0.0045(14)
O1 0.0500(16) 0.0705(18) 0.0540(16) -0.0095(13) -0.0005(13) 0.0097(13)
C1 0.0433(19) 0.0377(19) 0.042(2) 0.0048(15) 0.0009(16) 0.0047(15)
C2 0.044(2) 0.0269(17) 0.053(2) 0.0003(15) 0.0030(17) 0.0074(14)
C3 0.050(2) 0.0285(17) 0.043(2) 0.0070(15) 0.0045(16) 0.0044(14)
C4 0.054(2) 0.060(2) 0.044(2) 0.0007(18) 0.0003(18) 0.0076(17)
C5 0.069(3) 0.082(3) 0.057(3) 0.003(2) -0.011(2) 0.006(2)
C6 0.099(4) 0.077(3) 0.045(2) 0.009(3) -0.001(2) 0.015(2)
C7 0.091(3) 0.062(3) 0.057(3) -0.003(2) 0.020(2) 0.018(2)
C8 0.063(2) 0.044(2) 0.051(2) -0.0021(17) 0.0072(18) 0.0044(16)
C9 0.0419(18) 0.0278(17) 0.0393(19) 0.0074(14) 0.0003(15) 0.0032(13)
C10 0.0364(17) 0.0358(19) 0.053(2) -0.0030(14) -0.0031(16) 0.0059(15)
C11 0.050(2) 0.044(2) 0.0389(19) 0.0025(16) -0.0033(16) 0.0058(15)
C12 0.046(2) 0.0348(18) 0.045(2) 0.0078(15) 0.0086(16) 0.0104(14)
C13 0.0369(18) 0.041(2) 0.054(2) -0.0004(15) 0.0013(16) 0.0021(16)
C14 0.043(2) 0.048(2) 0.0388(19) 0.0025(16) -0.0054(16) -0.0010(15)

loop_
_atom_type_symbol
_atom_type_description
_atom_type_scat_dispersion_real
_atom_type_scat_dispersion_imag
_atom_type_scat_source
C C 0.0033 0.0016 'International Tables Vol C Tables 4.2.6.8 and 6.1.1.4'
H H 0.0000 0.0000 'International Tables Vol C Tables 4.2.6.8 and 6.1.1.4'
N N 0.0061 0.0033 'International Tables Vol C Tables 4.2.6.8 and 6.1.1.4'
O O 0.0106 0.0060 'International Tables Vol C Tables 4.2.6.8 and 6.1.1.4'
Cl Cl 0.1484 0.1585 'International Tables Vol C Tables 4.2.6.8 and 6.1.1.4'

loop_
_geom_angle_atom_site_label_1
_geom_angle_atom_site_label_2
_geom_angle_atom_site_label_3
_geom_angle_site_symmetry_1
_geom_angle_site_symmetry_3
_geom_angle
_geom_angle_publ_flag
C9 N1 C1 . . 123.4(3) ?
C9 N1 H1 . . 118.3 ?
C1 N1 H1 . . 118.3 ?
N1 C1 C2 . . 111.2(3) ?
N1 C1 H1A . . 109.4 ?
C2 C1 H1A . . 109.4 ?
N1 C1 H1B . . 109.4 ?
C2 C1 H1B . . 109.4 ?
H1A C1 H1B . . 108.0 ?
O1 C2 C3 . . 121.9(3) ?
O1 C2 C1 . . 119.4(3) ?
C3 C2 C1 . . 118.7(3) ?
C4 C3 C8 . . 119.0(3) ?
C4 C3 C2 . . 122.2(3) ?
C8 C3 C2 . . 118.9(3) ?
C5 C4 C3 . . 120.3(3) ?
C5 C4 H4 . . 119.9 ?
C3 C4 H4 . . 119.9 ?
C6 C5 C4 . . 120.3(4) ?
C6 C5 H5 . . 119.9 ?
C4 C5 H5 . . 119.9 ?
C5 C6 C7 . . 119.9(4) ?
C5 C6 H6 . . 120.1 ?
C7 C6 H6 . . 120.1 ?
C8 C7 C6 . . 119.8(3) ?
C8 C7 H7 . . 120.1 ?
C6 C7 H7 . . 120.1 ?
C7 C8 C3 . . 120.9(3) ?
C7 C8 H8 . . 119.6 ?
C3 C8 H8 . . 119.6 ?
N1 C9 C14 . . 122.6(3) ?
N1 C9 C10 . . 119.6(3) ?
C14 C9 C10 . . 117.8(3) ?
C11 C10 C9 . . 121.8(3) ?
C11 C10 H10 . . 119.1 ?
C9 C10 H10 . . 119.1 ?
C10 C11 C12 . . 119.3(3) ?
C10 C11 H11 . . 120.3 ?
C12 C11 H11 . . 120.3 ?
C13 C12 C11 . . 120.4(3) ?
C13 C12 Cl1 . . 120.0(3) ?
C11 C12 Cl1 . . 119.6(3) ?
C12 C13 C14 . . 120.4(3) ?
C12 C13 H13 . . 119.8 ?
C14 C13 H13 . . 119.8 ?
C13 C14 C9 . . 120.3(3) ?
C13 C14 H14 . . 119.9 ?
C9 C14 H14 . . 119.9 ?

loop_
_geom_bond_atom_site_label_1
_geom_bond_atom_site_label_2
_geom_bond_site_symmetry_2
_geom_bond_distance
_geom_bond_publ_flag
Cl1 C12 . 1.723(3) ?
N1 C9 . 1.361(4) ?
N1 C1 . 1.407(4) ?
N1 H1 . 0.8600 ?
O1 C2 . 1.204(4) ?
C1 C2 . 1.485(4) ?
C1 H1A . 0.9700 ?
C1 H1B . 0.9700 ?
C2 C3 . 1.457(4) ?
C3 C4 . 1.362(4) ?
C3 C8 . 1.367(4) ?
C4 C5 . 1.360(4) ?
C4 H4 . 0.9300 ?
C5 C6 . 1.359(4) ?
C5 H5 . 0.9300 ?
C6 C7 . 1.360(5) ?
C6 H6 . 0.9300 ?
C7 C8 . 1.356(5) ?
C7 H7 . 0.9300 ?
C8 H8 . 0.9300 ?
C9 C14 . 1.374(4) ?
C9 C10 . 1.376(5) ?
C10 C11 . 1.355(4) ?
C10 H10 . 0.9300 ?
C11 C12 . 1.359(5) ?
C11 H11 . 0.9300 ?
C12 C13 . 1.350(5) ?
C13 C14 . 1.370(4) ?
C13 H13 . 0.9300 ?
C14 H14 . 0.9300 ?

loop_
_geom_torsion_atom_site_label_1
_geom_torsion_atom_site_label_2
_geom_torsion_atom_site_label_3
_geom_torsion_atom_site_label_4
_geom_torsion_site_symmetry_1
_geom_torsion_site_symmetry_2
_geom_torsion_site_symmetry_3
_geom_torsion_site_symmetry_4
_geom_torsion
_geom_torsion_publ_flag
C9 N1 C1 C2 . . . . -178.9(3) ?
N1 C1 C2 O1 . . . . 2.6(4) ?
N1 C1 C2 C3 . . . . -177.4(2) ?
O1 C2 C3 C4 . . . . 176.5(3) ?
C1 C2 C3 C4 . . . . -3.5(4) ?
O1 C2 C3 C8 . . . . -4.2(4) ?
C1 C2 C3 C8 . . . . 175.8(2) ?
C8 C3 C4 C5 . . . . -0.3(2) ?
C2 C3 C4 C5 . . . . 179.0(3) ?
C3 C4 C5 C6 . . . . -0.2(2) ?
C4 C5 C6 C7 . . . . 0.5(4) ?
C5 C6 C7 C8 . . . . -0.2(5) ?
C6 C7 C8 C3 . . . . -0.4(5) ?
C4 C3 C8 C7 . . . . 0.6(4) ?
C2 C3 C8 C7 . . . . -178.8(3) ?
C1 N1 C9 C14 . . . . 1.8(5) ?
C1 N1 C9 C10 . . . . -178.3(3) ?
N1 C9 C10 C11 . . . . -179.7(3) ?
C14 C9 C10 C11 . . . . 0.1(5) ?
C9 C10 C11 C12 . . . . 0.5(5) ?
C10 C11 C12 C13 . . . . -0.4(5) ?
C10 C11 C12 Cl1 . . . . -179.8(2) ?
C11 C12 C13 C14 . . . . -0.2(5) ?
Cl1 C12 C13 C14 . . . . 179.2(2) ?
C12 C13 C14 C9 . . . . 0.8(5) ?
N1 C9 C14 C13 . . . . 179.0(3) ?
C10 C9 C14 C13 . . . . -0.8(5) ?

loop_
_cod_related_entry_id
_cod_related_entry_database
_cod_related_entry_code
1 ChemSpider 9131052
